data_2011359
loop_
_publ_author_name
'Parvez, Masood'
'Arayne, M. Saeed'
'Sabri, Rizwana'
'Sultana, Najma'
'6-O-Methylerythromycin A Hydrochloride 3.5 Hydrate'

_publ_section_title
;
 Clarithromycin hydrochloride 3.5-hydrate
;
_journal_issue 9
_journal_name_full 'Acta Crystallographica Section C'
_journal_page_first e398
_journal_page_last e399
_journal_paper_doi 10.1107/S0108270100010490
_journal_volume 56
_journal_year 2000
_chemical_formula_iupac 'C38 H70 N O13 1+, Cl 1-, 3.5H2 O'
_chemical_formula_moiety 'C38 H70 N O13 1+, Cl 1-, 3.5H2 O'
_chemical_formula_sum 'C38 H77 Cl N O16.5'
_chemical_formula_weight 847.46
_chemical_name_common 'Clarithromycin Hydrochloride 3.5 Hydrate'
_chemical_name_systematic '6-O-Methylerythromycin A Hydrochloride 3.5 Hydrate'
_space_group_IT_number 19
_symmetry_cell_setting orthorhombic
_symmetry_space_group_name_Hall 'P 2ac 2ab'
_symmetry_space_group_name_H-M 'P 21 21 21'
_cell_angle_alpha 90.00
_cell_angle_beta 90.00
_cell_angle_gamma 90.00
_cell_formula_units_Z 4
_cell_length_a 14.409(2)
_cell_length_b 16.489(3)
_cell_length_c 19.267(3)
_cell_measurement_reflns_used 25
_cell_measurement_temperature 293(2)
_cell_measurement_theta_max 30.0
_cell_measurement_theta_min 20.0
_cell_volume 4577.6(13)
_computing_cell_refinement 'CAD-4 Software'
_computing_data_collection 'CAD-4 Software (Enraf-Nonius, 1989)'
_computing_data_reduction 'TEXSAN (Molecular Structure Corporation, 1994)'
_computing_publication_material SHELXTL97
_computing_structure_refinement 'SHELXTL97 (Sheldrick, 1997)'
_computing_structure_solution 'SAPI91 (Fan, 1991)'
_diffrn_ambient_temperature 293(2)
_diffrn_measurement_device_type 'Enraf-Nonius CAD-4'
_diffrn_measurement_method \w-2\q
_diffrn_radiation_monochromator graphite
_diffrn_radiation_source 'fine-focus sealed tube'
_diffrn_radiation_type CuK\a
_diffrn_radiation_wavelength 1.54178
_diffrn_reflns_av_R_equivalents .062
_diffrn_reflns_av_sigmaI/netI .057
_diffrn_reflns_limit_h_max 17
_diffrn_reflns_limit_h_min 0
_diffrn_reflns_limit_k_max 19
_diffrn_reflns_limit_k_min 0
_diffrn_reflns_limit_l_max 23
_diffrn_reflns_limit_l_min -23
_diffrn_reflns_number 8735
_diffrn_reflns_theta_max 68.0
_diffrn_reflns_theta_min 5.0
_diffrn_standards_decay_% 12.6
_diffrn_standards_interval_count 200
_diffrn_standards_number 3
_exptl_absorpt_coefficient_mu 1.30
_exptl_absorpt_correction_T_max .66
_exptl_absorpt_correction_T_min .56
_exptl_absorpt_correction_type empirical
_exptl_absorpt_process_details '\y scan (3 reflections; North et al., 1968)'
_exptl_crystal_colour colourless
_exptl_crystal_density_diffrn 1.228
_exptl_crystal_density_meas ?
_exptl_crystal_density_method 'not measured'
_exptl_crystal_description block
_exptl_crystal_F_000 1844
_exptl_crystal_size_max .50
_exptl_crystal_size_mid .38
_exptl_crystal_size_min .35
_refine_diff_density_max .20
_refine_diff_density_min -.25
_refine_ls_abs_structure_details 'Flack (1983)'
_refine_ls_abs_structure_Flack -.01(3)
_refine_ls_extinction_method none
_refine_ls_goodness_of_fit_ref 1.05
_refine_ls_hydrogen_treatment constr
_refine_ls_matrix_type full
_refine_ls_number_parameters 532
_refine_ls_number_reflns 8291
_refine_ls_number_restraints 0
_refine_ls_restrained_S_all 1.05
_refine_ls_R_factor_all .109
_refine_ls_R_factor_gt .058
_refine_ls_shift/su_max <0.001
_refine_ls_shift/su_mean <0.001
_refine_ls_structure_factor_coef Fsqd
_refine_ls_weighting_details 'calc w = 1/[\s^2^(Fo^2^)+(0.047P)^2^+3.56P] where P = (Fo^2^+2Fc^2^)/3'
_refine_ls_weighting_scheme calc
_refine_ls_wR_factor_ref .150
_reflns_number_gt 5541
_reflns_number_total 8291
_reflns_threshold_expression I>2\s(I)
_cod_data_source_file qd0001.cif
_cod_data_source_block I
_cod_depositor_comments
;
 Marking attached hydrogen atoms.

 Antanas Vaitkus,
 2017-03-27

The following automatic conversions were performed:

'_exptl_crystal_density_meas' value 'not measured' was changed to '?'
- the value is perceived as not measured.

Automatic conversion script
Id: cif_fix_values 3008 2015-01-20 13:52:24Z robertas 
;
_cod_original_formula_sum 'C38 H77 Cl N O16.50'
_cod_database_code 2011359
_cod_database_fobs_code 2011359

loop_
_symmetry_equiv_pos_as_xyz
'x, y, z'
'-x+1/2, -y, z+1/2'
'x+1/2, -y+1/2, -z'
'-x, y+1/2, -z+1/2'

loop_
_atom_site_label
_atom_site_fract_x
_atom_site_fract_y
_atom_site_fract_z
_atom_site_U_iso_or_equiv
_atom_site_adp_type
_atom_site_calc_flag
_atom_site_refinement_flags
_atom_site_occupancy
_atom_site_disorder_assembly
_atom_site_disorder_group
_atom_site_type_symbol
_atom_site_attached_hydrogens
Cl1 .25061(11) .87642(10) -.04179(7) .0837(4) Uani d . 1 . . Cl 0
O1 .55650(18) .60759(17) .34796(16) .0475(7) Uani d . 1 . . O 0
O2 .4746(2) .5024(2) .38923(18) .0618(9) Uani d . 1 . . O 0
O3 .23968(18) .63278(17) .31443(14) .0427(7) Uani d . 1 . . O 0
O4 .1304(2) .53247(17) .34298(16) .0492(7) Uani d . 1 . . O 0
O5 .0660(2) .71118(18) .26086(18) .0577(8) Uani d . 1 . . O 0
O6 -.0778(2) .6117(2) .25741(18) .0659(10) Uani d . 1 . . O 0
H6 -.1188 .5777 .2621 .099 Uiso calc R 1 . . H 0
O7 .27955(19) .58293(17) .12528(15) .0467(7) Uani d . 1 . . O 0
O8 .13238(19) .54420(17) .10599(15) .0471(7) Uani d . 1 . . O 0
O9 .2349(4) .7438(2) .0862(3) .1074(17) Uani d . 1 . . O 0
H9 .2632 .7642 .0537 .161 Uiso calc R 1 . . H 0
O10 .4043(2) .42754(18) .21812(16) .0554(8) Uani d . 1 . . O 0
O11 .5730(3) .3296(2) .1690(2) .0791(12) Uani d . 1 . . O 0
O12 .6457(3) .40473(19) .28939(18) .0640(9) Uani d . 1 . . O 0
H12 .6314 .3646 .2667 .096 Uiso calc R 1 . . H 0
O13 .77492(19) .5218(2) .28931(18) .0590(9) Uani d . 1 . . O 0
H13 .7778 .4770 .3076 .089 Uiso calc R 1 . . H 0
N1 .0855(3) .7581(2) -.01075(19) .0543(10) Uani d . 1 . . N 0
H1 .1353 .7913 -.0047 .065 Uiso calc R 1 . . H 0
C1 .4783(3) .5701(3) .3690(2) .0436(10) Uani d . 1 . . C 0
C2 .3962(3) .6274(3) .3636(2) .0452(10) Uani d . 1 . . C 0
H2 .4183 .6787 .3438 .054 Uiso calc R 1 . . H 0
C3 .3265(3) .5898(3) .3124(2) .0392(10) Uani d . 1 . . C 0
H3 .3157 .5331 .3255 .047 Uiso calc R 1 . . H 0
C4 .3626(3) .5926(2) .2380(2) .0414(10) Uani d . 1 . . C 0
H4 .4245 .5680 .2393 .050 Uiso calc R 1 . . H 0
C5 .3046(3) .5394(2) .1877(2) .0405(9) Uani d . 1 . . C 0
H5 .2477 .5222 .2114 .049 Uiso calc R 1 . . H 0
C6 .3560(3) .4635(3) .1608(2) .0430(10) Uani d . 1 . . C 0
C7 .4333(3) .4885(3) .1105(2) .0469(11) Uani d . 1 . . C 0
H7A .4686 .5321 .1316 .056 Uiso calc R 1 . . H 0
H7B .4049 .5098 .0687 .056 Uiso calc R 1 . . H 0
C8 .5013(3) .4204(3) .0896(2) .0532(12) Uani d . 1 . . C 0
H8 .4648 .3719 .0788 .064 Uiso calc R 1 . . H 0
C9 .5687(4) .3988(3) .1467(3) .0555(12) Uani d . 1 . . C 0
C10 .6362(3) .4622(3) .1721(2) .0509(11) Uani d . 1 . . C 0
H10 .6222 .5132 .1481 .061 Uiso calc R 1 . . H 0
C11 .6237(3) .4763(3) .2508(2) .0479(11) Uani d . 1 . . C 0
H11 .5580 .4885 .2589 .058 Uiso calc R 1 . . H 0
C12 .6802(3) .5453(3) .2825(2) .0472(11) Uani d . 1 . . C 0
C13 .6450(3) .5657(3) .3558(2) .0495(11) Uani d . 1 . . C 0
H13A .6354 .5154 .3819 .059 Uiso calc R 1 . . H 0
C14 .7063(3) .6221(4) .3974(3) .0694(15) Uani d . 1 . . C 0
H14A .7667 .5969 .4029 .083 Uiso calc R 1 . . H 0
H14B .7151 .6717 .3712 .083 Uiso calc R 1 . . H 0
C15 .6699(4) .6436(5) .4675(3) .102(2) Uani d . 1 . . C 0
H15A .6124 .6725 .4627 .153 Uiso calc R 1 . . H 0
H15B .7142 .6771 .4912 .153 Uiso calc R 1 . . H 0
H15C .6596 .5949 .4938 .153 Uiso calc R 1 . . H 0
C16 .3631(3) .6439(4) .4380(3) .0772(18) Uani d . 1 . . C 0
H16A .3407 .5944 .4583 .116 Uiso calc R 1 . . H 0
H16B .3140 .6833 .4372 .116 Uiso calc R 1 . . H 0
H16C .4138 .6644 .4651 .116 Uiso calc R 1 . . H 0
C17 .1752(3) .6043(3) .3643(2) .0444(10) Uani d . 1 . . C 0
H17 .2098 .5920 .4068 .053 Uiso calc R 1 . . H 0
C18 .1080(3) .6718(3) .3807(2) .0535(12) Uani d . 1 . . C 0
H18A .1428 .7219 .3856 .064 Uiso calc R 1 . . H 0
H18B .0790 .6603 .4250 .064 Uiso calc R 1 . . H 0
C19 .0320(3) .6850(3) .3269(2) .0506(12) Uani d . 1 . . C 0
C20 -.0115(3) .6029(3) .3116(2) .0498(11) Uani d . 1 . . C 0
H20 -.0431 .5833 .3534 .060 Uiso calc R 1 . . H 0
C21 .0602(3) .5412(3) .2897(2) .0478(11) Uani d . 1 . . C 0
H21 .0897 .5591 .2465 .057 Uiso calc R 1 . . H 0
C22 -.0414(4) .7430(3) .3550(3) .0789(17) Uani d . 1 . . C 0
H22A -.0129 .7939 .3663 .118 Uiso calc R 1 . . H 0
H22B -.0689 .7202 .3960 .118 Uiso calc R 1 . . H 0
H22C -.0885 .7513 .3205 .118 Uiso calc R 1 . . H 0
C23 .1196(4) .7839(3) .2608(3) .0789(18) Uani d . 1 . . C 0
H23A .0887 .8244 .2881 .118 Uiso calc R 1 . . H 0
H23B .1263 .8031 .2140 .118 Uiso calc R 1 . . H 0
H23C .1797 .7731 .2801 .118 Uiso calc R 1 . . H 0
C24 .0213(4) .4574(3) .2797(3) .0706(15) Uani d . 1 . . C 0
H24A .0689 .4222 .2621 .106 Uiso calc R 1 . . H 0
H24B -.0292 .4594 .2472 .106 Uiso calc R 1 . . H 0
H24C -.0007 .4369 .3234 .106 Uiso calc R 1 . . H 0
C25 .3768(4) .6790(3) .2114(2) .0562(13) Uani d . 1 . . C 0
H25A .3193 .7083 .2145 .084 Uiso calc R 1 . . H 0
H25B .3969 .6774 .1639 .084 Uiso calc R 1 . . H 0
H25C .4230 .7057 .2391 .084 Uiso calc R 1 . . H 0
C26 .1886(3) .6116(3) .1213(2) .0443(10) Uani d . 1 . . C 0
H26 .1698 .6367 .1652 .053 Uiso calc R 1 . . H 0
C27 .1875(3) .6733(3) .0630(3) .0523(12) Uani d . 1 . . C 0
H27 .2170 .6512 .0212 .063 Uiso calc R 1 . . H 0
C28 .0882(3) .6968(3) .0485(2) .0464(11) Uani d . 1 . . C 0
H28 .0641 .7238 .0901 .056 Uiso calc R 1 . . H 0
C29 .0293(3) .6238(3) .0354(2) .0541(12) Uani d . 1 . . C 0
H29A .0500 .5965 -.0064 .065 Uiso calc R 1 . . H 0
H29B -.0348 .6400 .0290 .065 Uiso calc R 1 . . H 0
C30 .0368(3) .5666(3) .0969(2) .0471(11) Uani d . 1 . . C 0
H30 .0135 .5932 .1389 .056 Uiso calc R 1 . . H 0
C31 .0947(4) .7225(4) -.0815(2) .0742(16) Uani d . 1 . . C 0
H31A .0399 .6921 -.0924 .111 Uiso calc R 1 . . H 0
H31B .1478 .6874 -.0828 .111 Uiso calc R 1 . . H 0
H31C .1025 .7653 -.1148 .111 Uiso calc R 1 . . H 0
C32 .0014(4) .8109(3) -.0067(3) .0803(18) Uani d . 1 . . C 0
H32A .0012 .8480 -.0451 .120 Uiso calc R 1 . . H 0
H32B .0023 .8408 .0361 .120 Uiso calc R 1 . . H 0
H32C -.0533 .7777 -.0085 .120 Uiso calc R 1 . . H 0
C33 -.0156(3) .4895(3) .0842(3) .0666(14) Uani d . 1 . . C 0
H33A .0076 .4638 .0431 .100 Uiso calc R 1 . . H 0
H33B -.0803 .5016 .0784 .100 Uiso calc R 1 . . H 0
H33C -.0078 .4538 .1232 .100 Uiso calc R 1 . . H 0
C34 .2885(3) .4059(3) .1252(3) .0660(15) Uani d . 1 . . C 0
H34A .3191 .3553 .1159 .099 Uiso calc R 1 . . H 0
H34B .2679 .4295 .0823 .099 Uiso calc R 1 . . H 0
H34C .2361 .3966 .1549 .099 Uiso calc R 1 . . H 0
C35 .3594(5) .3714(4) .2612(3) .108(2) Uani d . 1 . . C 0
H35A .2962 .3879 .2681 .163 Uiso calc R 1 . . H 0
H35B .3907 .3691 .3051 .163 Uiso calc R 1 . . H 0
H35C .3607 .3189 .2398 .163 Uiso calc R 1 . . H 0
C36 .5544(4) .4450(4) .0240(2) .0729(16) Uani d . 1 . . C 0
H36A .5894 .4934 .0330 .109 Uiso calc R 1 . . H 0
H36B .5112 .4548 -.0130 .109 Uiso calc R 1 . . H 0
H36C .5959 .4021 .0109 .109 Uiso calc R 1 . . H 0
C37 .7349(4) .4357(4) .1514(3) .0835(18) Uani d . 1 . . C 0
H37A .7494 .3851 .1735 .125 Uiso calc R 1 . . H 0
H37B .7786 .4763 .1659 .125 Uiso calc R 1 . . H 0
H37C .7381 .4293 .1019 .125 Uiso calc R 1 . . H 0
C38 .6798(3) .6209(3) .2365(3) .0599(13) Uani d . 1 . . C 0
H38A .7153 .6631 .2583 .090 Uiso calc R 1 . . H 0
H38B .6171 .6391 .2300 .090 Uiso calc R 1 . . H 0
H38C .7067 .6081 .1923 .090 Uiso calc R 1 . . H 0
O14 .3813(3) .7691(3) -.1486(2) .0993(14) Uani d . 1 . . O 2
O15 .1859(3) .3791(3) .4090(3) .1119(16) Uani d . 1 . . O 2
O16 .1777(3) .9109(3) .1089(2) .0964(13) Uani d . 1 . . O 2
O17 .3762(5) .8302(5) .0820(4) .090(2) Uani d P .50 . . O 2

loop_
_atom_site_aniso_label
_atom_site_aniso_U_11
_atom_site_aniso_U_22
_atom_site_aniso_U_33
_atom_site_aniso_U_12
_atom_site_aniso_U_13
_atom_site_aniso_U_23
Cl1 .0881(10) .0997(11) .0634(8) -.0169(9) .0078(8) .0186(8)
O1 .0307(15) .0522(17) .0595(18) -.0041(14) -.0042(14) .0062(15)
O2 .0428(18) .064(2) .079(2) -.0029(16) .0019(17) .0277(19)
O3 .0302(15) .0475(16) .0503(16) .0025(13) .0007(13) .0045(14)
O4 .0412(17) .0476(17) .0589(18) -.0045(14) -.0063(15) .0087(14)
O5 .052(2) .0515(18) .070(2) -.0066(16) .0039(17) .0098(16)
O6 .0378(19) .087(3) .073(2) -.0110(17) -.0182(17) .022(2)
O7 .0384(16) .0559(18) .0459(17) .0019(14) -.0075(13) .0068(14)
O8 .0398(16) .0429(15) .0586(18) .0010(14) -.0104(14) -.0011(14)
O9 .120(4) .065(2) .137(4) -.040(3) -.074(3) .047(3)
O10 .056(2) .0550(18) .0552(19) .0042(16) -.0058(16) .0174(15)
O11 .098(3) .0432(19) .097(3) .018(2) -.010(2) .0025(19)
O12 .068(2) .0556(19) .068(2) -.0017(19) -.0076(19) .0177(17)
O13 .0250(16) .076(2) .076(2) .0042(15) -.0017(15) .0205(19)
N1 .055(2) .055(2) .053(2) .0082(19) -.007(2) .0029(19)
C1 .030(2) .057(3) .044(2) -.005(2) -.0015(19) .003(2)
C2 .032(2) .055(3) .048(2) .002(2) -.0043(19) -.007(2)
C3 .026(2) .046(2) .046(2) .0020(18) -.0025(18) -.001(2)
C4 .038(2) .043(2) .043(2) -.0023(19) -.005(2) -.0031(18)
C5 .040(2) .041(2) .041(2) -.0023(19) -.0064(19) .0050(19)
C6 .041(2) .045(2) .043(2) -.003(2) -.003(2) .0055(19)
C7 .054(3) .046(2) .041(2) .005(2) -.003(2) .0004(19)
C8 .060(3) .048(3) .051(3) .004(2) .003(2) -.007(2)
C9 .064(3) .045(3) .057(3) .014(2) .008(2) -.003(2)
C10 .044(3) .056(3) .053(3) .013(2) .005(2) .006(2)
C11 .034(2) .053(3) .056(3) .003(2) .000(2) .011(2)
C12 .025(2) .058(3) .059(3) .008(2) -.002(2) .011(2)
C13 .030(2) .062(3) .056(3) -.001(2) -.004(2) .006(2)
C14 .040(3) .100(4) .068(3) -.016(3) -.010(2) -.009(3)
C15 .075(4) .159(7) .072(4) -.040(4) -.005(3) -.022(4)
C16 .041(3) .130(5) .061(3) -.001(3) -.007(3) -.040(3)
C17 .038(2) .056(3) .039(2) -.006(2) -.0025(19) -.001(2)
C18 .038(3) .068(3) .054(3) .001(2) .001(2) -.011(2)
C19 .041(3) .053(3) .057(3) .002(2) .005(2) -.003(2)
C20 .034(2) .062(3) .053(3) .001(2) -.002(2) .011(2)
C21 .048(3) .051(2) .044(2) -.011(2) -.009(2) .007(2)
C22 .051(3) .075(4) .110(5) .013(3) .013(3) -.013(3)
C23 .062(4) .045(3) .129(5) -.007(3) .009(4) .015(3)
C24 .070(4) .056(3) .086(4) -.022(3) -.009(3) -.001(3)
C25 .061(3) .053(3) .055(3) -.021(2) .000(2) -.003(2)
C26 .038(2) .042(2) .052(3) .003(2) -.009(2) .000(2)
C27 .046(3) .049(3) .061(3) -.004(2) -.013(2) .007(2)
C28 .049(3) .050(3) .040(2) .009(2) -.004(2) .003(2)
C29 .042(3) .069(3) .051(3) .007(2) -.004(2) .005(2)
C30 .031(2) .057(3) .053(3) .003(2) -.008(2) .003(2)
C31 .091(4) .087(4) .044(3) .002(3) .000(3) .005(3)
C32 .075(4) .070(4) .096(4) .035(3) -.006(3) .018(3)
C33 .049(3) .074(4) .076(4) -.015(3) -.010(3) .005(3)
C34 .061(3) .052(3) .085(4) -.013(2) -.007(3) -.014(3)
C35 .136(6) .094(5) .095(5) -.028(5) -.010(5) .052(4)
C36 .074(4) .094(4) .051(3) .013(3) .011(3) -.011(3)
C37 .052(3) .116(5) .082(4) .023(3) .013(3) .001(4)
C38 .051(3) .060(3) .068(3) -.003(3) .000(3) .016(3)
O14 .109(3) .085(3) .103(3) -.012(3) .001(3) .017(2)
O15 .108(3) .092(3) .135(4) -.004(3) -.047(3) .023(3)
O16 .108(3) .102(3) .080(3) -.020(3) -.002(3) -.020(2)
O17 .073(5) .094(6) .103(6) .006(5) .006(5) .002(5)

loop_
_atom_type_symbol
_atom_type_description
_atom_type_scat_dispersion_real
_atom_type_scat_dispersion_imag
_atom_type_scat_source
C C .0181 .0091 'International Tables Vol C Tables 4.2.6.8 and 6.1.1.4'
H H .0000 .0000 'International Tables Vol C Tables 4.2.6.8 and 6.1.1.4'
N N .0311 .0180 'International Tables Vol C Tables 4.2.6.8 and 6.1.1.4'
O O .0492 .0322 'International Tables Vol C Tables 4.2.6.8 and 6.1.1.4'
Cl Cl .3639 .7018 'International Tables Vol C Tables 4.2.6.8 and 6.1.1.4'

loop_
_geom_angle_atom_site_label_1
_geom_angle_atom_site_label_2
_geom_angle_atom_site_label_3
_geom_angle
_geom_angle_publ_flag
C1 O1 C13 118.9(3) y
C17 O3 C3 115.2(3) y
C17 O4 C21 116.3(3) y
C23 O5 C19 116.2(4) y
C20 O6 H6 109.5 n
C26 O7 C5 116.6(3) y
C26 O8 C30 112.0(3) y
C27 O9 H9 109.5 n
C35 O10 C6 120.4(4) y
C11 O12 H12 109.5 n
C12 O13 H13 109.5 n
C31 N1 C32 110.5(4) y
C31 N1 C28 114.9(4) y
C32 N1 C28 111.6(4) y
C31 N1 H1 106.4 n
C32 N1 H1 106.4 n
C28 N1 H1 106.4 n
O2 C1 O1 124.7(4) n
O2 C1 C2 125.1(4) n
O1 C1 C2 110.2(4) n
C1 C2 C16 106.8(4) n
C1 C2 C3 107.6(3) n
C16 C2 C3 117.8(4) n
C1 C2 H2 108.1 n
C16 C2 H2 108.1 n
C3 C2 H2 108.1 n
O3 C3 C4 107.9(3) n
O3 C3 C2 110.6(3) n
C4 C3 C2 111.5(3) n
O3 C3 H3 108.9 n
C4 C3 H3 108.9 n
C2 C3 H3 108.9 n
C3 C4 C25 112.9(3) n
C3 C4 C5 112.7(3) n
C25 C4 C5 113.0(3) n
C3 C4 H4 105.8 n
C25 C4 H4 105.8 n
C5 C4 H4 105.8 n
O7 C5 C6 104.0(3) n
O7 C5 C4 111.9(3) n
C6 C5 C4 114.2(3) n
O7 C5 H5 108.9 n
C6 C5 H5 108.9 n
C4 C5 H5 108.9 n
O10 C6 C34 113.5(4) n
O10 C6 C7 104.2(3) n
C34 C6 C7 110.3(4) n
O10 C6 C5 108.0(3) n
C34 C6 C5 110.5(4) n
C7 C6 C5 110.1(3) n
C6 C7 C8 115.5(4) n
C6 C7 H7A 108.4 n
C8 C7 H7A 108.4 n
C6 C7 H7B 108.4 n
C8 C7 H7B 108.4 n
H7A C7 H7B 107.5 n
C9 C8 C36 110.1(4) n
C9 C8 C7 112.9(4) n
C36 C8 C7 109.8(4) n
C9 C8 H8 108.0 n
C36 C8 H8 108.0 n
C7 C8 H8 108.0 n
O11 C9 C10 120.1(5) n
O11 C9 C8 120.6(5) n
C10 C9 C8 119.1(4) n
C9 C10 C37 108.4(4) n
C9 C10 C11 110.3(4) n
C37 C10 C11 113.8(4) n
C9 C10 H10 108.1 n
C37 C10 H10 108.1 n
C11 C10 H10 108.1 n
O12 C11 C12 106.8(3) n
O12 C11 C10 111.1(4) n
C12 C11 C10 116.3(4) n
O12 C11 H11 107.4 n
C12 C11 H11 107.4 n
C10 C11 H11 107.4 n
O13 C12 C11 110.3(4) n
O13 C12 C38 106.1(4) n
C11 C12 C38 111.9(4) n
O13 C12 C13 106.9(4) n
C11 C12 C13 110.8(4) n
C38 C12 C13 110.6(4) n
O1 C13 C14 106.0(4) n
O1 C13 C12 107.3(3) n
C14 C13 C12 115.4(4) n
O1 C13 H13A 109.3 n
C14 C13 H13A 109.3 n
C12 C13 H13A 109.3 n
C15 C14 C13 114.8(4) n
C15 C14 H14A 108.6 n
C13 C14 H14A 108.6 n
C15 C14 H14B 108.6 n
C13 C14 H14B 108.6 n
H14A C14 H14B 107.5 n
C14 C15 H15A 109.5 n
C14 C15 H15B 109.5 n
H15A C15 H15B 109.5 n
C14 C15 H15C 109.5 n
H15A C15 H15C 109.5 n
H15B C15 H15C 109.5 n
C2 C16 H16A 109.5 n
C2 C16 H16B 109.5 n
H16A C16 H16B 109.5 n
C2 C16 H16C 109.5 n
H16A C16 H16C 109.5 n
H16B C16 H16C 109.5 n
O4 C17 O3 112.5(3) n
O4 C17 C18 112.7(3) n
O3 C17 C18 108.6(3) n
O4 C17 H17 107.6 n
O3 C17 H17 107.6 n
C18 C17 H17 107.6 n
C17 C18 C19 115.1(4) n
C17 C18 H18A 108.5 n
C19 C18 H18A 108.5 n
C17 C18 H18B 108.5 n
C19 C18 H18B 108.5 n
H18A C18 H18B 107.5 n
O5 C19 C20 103.7(4) n
O5 C19 C18 113.7(4) n
C20 C19 C18 107.6(4) n
O5 C19 C22 111.3(4) n
C20 C19 C22 110.0(4) n
C18 C19 C22 110.3(4) n
O6 C20 C21 108.9(4) n
O6 C20 C19 109.2(4) n
C21 C20 C19 111.8(4) n
O6 C20 H20 109.0 n
C21 C20 H20 109.0 n
C19 C20 H20 109.0 n
O4 C21 C24 105.1(4) n
O4 C21 C20 110.3(3) n
C24 C21 C20 113.5(4) n
O4 C21 H21 109.3 n
C24 C21 H21 109.3 n
C20 C21 H21 109.3 n
C19 C22 H22A 109.5 n
C19 C22 H22B 109.5 n
H22A C22 H22B 109.5 n
C19 C22 H22C 109.5 n
H22A C22 H22C 109.5 n
H22B C22 H22C 109.5 n
O5 C23 H23A 109.5 n
O5 C23 H23B 109.5 n
H23A C23 H23B 109.5 n
O5 C23 H23C 109.5 n
H23A C23 H23C 109.5 n
H23B C23 H23C 109.5 n
C21 C24 H24A 109.5 n
C21 C24 H24B 109.5 n
H24A C24 H24B 109.5 n
C21 C24 H24C 109.5 n
H24A C24 H24C 109.5 n
H24B C24 H24C 109.5 n
C4 C25 H25A 109.5 n
C4 C25 H25B 109.5 n
H25A C25 H25B 109.5 n
C4 C25 H25C 109.5 n
H25A C25 H25C 109.5 n
H25B C25 H25C 109.5 n
O7 C26 O8 106.5(3) n
O7 C26 C27 106.1(4) n
O8 C26 C27 111.7(3) n
O7 C26 H26 110.8 n
O8 C26 H26 110.8 n
C27 C26 H26 110.8 n
O9 C27 C28 107.7(4) n
O9 C27 C26 108.1(4) n
C28 C27 C26 108.6(4) n
O9 C27 H27 110.8 n
C28 C27 H27 110.8 n
C26 C27 H27 110.8 n
C29 C28 C27 111.2(4) n
C29 C28 N1 113.2(4) n
C27 C28 N1 109.5(4) n
C29 C28 H28 107.6 n
C27 C28 H28 107.6 n
N1 C28 H28 107.6 n
C28 C29 C30 109.2(4) n
C28 C29 H29A 109.8 n
C30 C29 H29A 109.8 n
C28 C29 H29B 109.8 n
C30 C29 H29B 109.8 n
H29A C29 H29B 108.3 n
O8 C30 C33 106.6(4) n
O8 C30 C29 108.8(4) n
C33 C30 C29 111.4(4) n
O8 C30 H30 110.0 n
C33 C30 H30 110.0 n
C29 C30 H30 110.0 n
N1 C31 H31A 109.5 n
N1 C31 H31B 109.5 n
H31A C31 H31B 109.5 n
N1 C31 H31C 109.5 n
H31A C31 H31C 109.5 n
H31B C31 H31C 109.5 n
N1 C32 H32A 109.5 n
N1 C32 H32B 109.5 n
H32A C32 H32B 109.5 n
N1 C32 H32C 109.5 n
H32A C32 H32C 109.5 n
H32B C32 H32C 109.5 n
C30 C33 H33A 109.5 n
C30 C33 H33B 109.5 n
H33A C33 H33B 109.5 n
C30 C33 H33C 109.5 n
H33A C33 H33C 109.5 n
H33B C33 H33C 109.5 n
C6 C34 H34A 109.5 n
C6 C34 H34B 109.5 n
H34A C34 H34B 109.5 n
C6 C34 H34C 109.5 n
H34A C34 H34C 109.5 n
H34B C34 H34C 109.5 n
O10 C35 H35A 109.5 n
O10 C35 H35B 109.5 n
H35A C35 H35B 109.5 n
O10 C35 H35C 109.5 n
H35A C35 H35C 109.5 n
H35B C35 H35C 109.5 n
C8 C36 H36A 109.5 n
C8 C36 H36B 109.5 n
H36A C36 H36B 109.5 n
C8 C36 H36C 109.5 n
H36A C36 H36C 109.5 n
H36B C36 H36C 109.5 n
C10 C37 H37A 109.5 n
C10 C37 H37B 109.5 n
H37A C37 H37B 109.5 n
C10 C37 H37C 109.5 n
H37A C37 H37C 109.5 n
H37B C37 H37C 109.5 n
C12 C38 H38A 109.5 n
C12 C38 H38B 109.5 n
H38A C38 H38B 109.5 n
C12 C38 H38C 109.5 n
H38A C38 H38C 109.5 n
H38B C38 H38C 109.5 n

loop_
_geom_bond_atom_site_label_1
_geom_bond_atom_site_label_2
_geom_bond_site_symmetry_2
_geom_bond_distance
_geom_bond_publ_flag
O1 C1 . 1.348(5) y
O1 C13 . 1.458(5) y
O2 C1 . 1.184(5) y
O3 C17 . 1.416(5) y
O3 C3 . 1.438(5) y
O4 C17 . 1.410(5) y
O4 C21 . 1.448(5) y
O5 C23 . 1.426(5) y
O5 C19 . 1.431(5) y
O6 C20 . 1.422(5) y
O6 H6 . .8200 n
O7 C26 . 1.396(5) y
O7 C5 . 1.446(5) y
O8 C26 . 1.407(5) y
O8 C30 . 1.437(5) y
O9 C27 . 1.421(5) y
O9 H9 . .8200 n
O10 C35 . 1.400(6) y
O10 C6 . 1.434(5) y
O11 C9 . 1.220(5) y
O12 C11 . 1.431(5) y
O12 H12 . .8200 n
O13 C12 . 1.424(5) y
O13 H13 . .8200 n
N1 C31 . 1.490(6) y
N1 C32 . 1.493(6) y
N1 C28 . 1.525(5) y
N1 H1 . .9100 n
C1 C2 . 1.517(6) n
C2 C16 . 1.536(6) n
C2 C3 . 1.538(5) n
C2 H2 . .9800 n
C3 C4 . 1.526(6) n
C3 H3 . .9800 n
C4 C25 . 1.528(6) n
C4 C5 . 1.552(5) n
C4 H4 . .9800 n
C5 C6 . 1.544(6) n
C5 H5 . .9800 n
C6 C34 . 1.522(6) n
C6 C7 . 1.534(6) n
C7 C8 . 1.544(6) n
C7 H7A . .9700 n
C7 H7B . .9700 n
C8 C9 . 1.509(7) n
C8 C36 . 1.533(6) n
C8 H8 . .9800 n
C9 C10 . 1.509(7) n
C10 C37 . 1.540(6) n
C10 C11 . 1.545(6) n
C10 H10 . .9800 n
C11 C12 . 1.526(6) n
C11 H11 . .9800 n
C12 C38 . 1.531(6) n
C12 C13 . 1.538(6) n
C13 C14 . 1.512(6) n
C13 H13A . .9800 n
C14 C15 . 1.492(7) n
C14 H14A . .9700 n
C14 H14B . .9700 n
C15 H15A . .9600 n
C15 H15B . .9600 n
C15 H15C . .9600 n
C16 H16A . .9600 n
C16 H16B . .9600 n
C16 H16C . .9600 n
C17 C18 . 1.509(6) n
C17 H17 . .9800 n
C18 C19 . 1.523(6) n
C18 H18A . .9700 n
C18 H18B . .9700 n
C19 C20 . 1.520(6) n
C19 C22 . 1.525(6) n
C20 C21 . 1.512(6) n
C20 H20 . .9800 n
C21 C24 . 1.504(6) n
C21 H21 . .9800 n
C22 H22A . .9600 n
C22 H22B . .9600 n
C22 H22C . .9600 n
C23 H23A . .9600 n
C23 H23B . .9600 n
C23 H23C . .9600 n
C24 H24A . .9600 n
C24 H24B . .9600 n
C24 H24C . .9600 n
C25 H25A . .9600 n
C25 H25B . .9600 n
C25 H25C . .9600 n
C26 C27 . 1.516(6) n
C26 H26 . .9800 n
C27 C28 . 1.509(6) n
C27 H27 . .9800 n
C28 C29 . 1.495(6) n
C28 H28 . .9800 n
C29 C30 . 1.517(6) n
C29 H29A . .9700 n
C29 H29B . .9700 n
C30 C33 . 1.498(6) n
C30 H30 . .9800 n
C31 H31A . .9600 n
C31 H31B . .9600 n
C31 H31C . .9600 n
C32 H32A . .9600 n
C32 H32B . .9600 n
C32 H32C . .9600 n
C33 H33A . .9600 n
C33 H33B . .9600 n
C33 H33C . .9600 n
C34 H34A . .9600 n
C34 H34B . .9600 n
C34 H34C . .9600 n
C35 H35A . .9600 n
C35 H35B . .9600 n
C35 H35C . .9600 n
C36 H36A . .9600 n
C36 H36B . .9600 n
C36 H36C . .9600 n
C37 H37A . .9600 n
C37 H37B . .9600 n
C37 H37C . .9600 n
C38 H38A . .9600 n
C38 H38B . .9600 n
C38 H38C . .9600 n

loop_
_geom_hbond_atom_site_label_D
_geom_hbond_atom_site_label_H
_geom_hbond_atom_site_label_A
_geom_hbond_site_symmetry_A
_geom_hbond_distance_DH
_geom_hbond_distance_HA
_geom_hbond_distance_DA
_geom_hbond_angle_DHA
O6 H6 O13 1_455 .82 1.86 2.660(4) 164
O13 H13 O16 4_645 .82 2.05 2.767(5) 146
O9 H9 O17 . .82 2.03 2.486(9) 114
O13 H13 O12 . .82 2.27 2.683(5) 111
O12 H12 O11 . .82 2.14 2.830(5) 142
O9 H9 Cl1 . .82 2.61 3.303(4) 143
N1 H1 O9 . .91 2.40 2.860(5) 112
N1 H1 Cl1 . .91 2.29 3.134(4) 154

loop_
_geom_torsion_atom_site_label_1
_geom_torsion_atom_site_label_2
_geom_torsion_atom_site_label_3
_geom_torsion_atom_site_label_4
_geom_torsion
_geom_torsion_publ_flag
C13 O1 C1 O2 -5.7(6) n
C13 O1 C1 C2 173.7(3) n
O2 C1 C2 C16 65.8(6) n
O1 C1 C2 C16 -113.6(4) n
O2 C1 C2 C3 -61.5(6) n
O1 C1 C2 C3 119.1(4) n
C17 O3 C3 C4 149.2(3) n
C17 O3 C3 C2 -88.5(4) n
C1 C2 C3 O3 169.2(3) n
C16 C2 C3 O3 48.6(5) n
C1 C2 C3 C4 -70.7(4) n
C16 C2 C3 C4 168.7(4) n
O3 C3 C4 C25 58.8(4) n
C2 C3 C4 C25 -62.8(5) n
O3 C3 C4 C5 -70.6(4) n
C2 C3 C4 C5 167.7(3) n
C26 O7 C5 C6 133.6(3) n
C26 O7 C5 C4 -102.7(4) n
C3 C4 C5 O7 131.5(4) n
C25 C4 C5 O7 2.1(5) n
C3 C4 C5 C6 -110.6(4) n
C25 C4 C5 C6 120.0(4) n
C35 O10 C6 C34 -35.8(6) n
C35 O10 C6 C7 -155.8(5) n
C35 O10 C6 C5 87.1(5) n
O7 C5 C6 O10 165.1(3) n
C4 C5 C6 O10 42.9(4) n
O7 C5 C6 C34 -70.1(4) n
C4 C5 C6 C34 167.7(4) n
O7 C5 C6 C7 52.0(4) n
C4 C5 C6 C7 -70.2(4) n
O10 C6 C7 C8 54.0(5) n
C34 C6 C7 C8 -68.1(5) n
C5 C6 C7 C8 169.6(4) n
C6 C7 C8 C9 -74.4(5) n
C6 C7 C8 C36 162.4(4) n
C36 C8 C9 O11 -114.6(5) n
C7 C8 C9 O11 122.3(5) n
C36 C8 C9 C10 60.4(5) n
C7 C8 C9 C10 -62.7(5) n
O11 C9 C10 C37 62.5(6) n
C8 C9 C10 C37 -112.6(5) n
O11 C9 C10 C11 -62.7(5) n
C8 C9 C10 C11 122.2(4) n
C9 C10 C11 O12 63.8(5) n
C37 C10 C11 O12 -58.2(5) n
C9 C10 C11 C12 -173.8(4) n
C37 C10 C11 C12 64.2(5) n
O12 C11 C12 O13 49.5(5) n
C10 C11 C12 O13 -75.1(5) n
O12 C11 C12 C38 167.4(4) n
C10 C11 C12 C38 42.7(5) n
O12 C11 C12 C13 -68.7(4) n
C10 C11 C12 C13 166.7(3) n
C1 O1 C13 C14 -124.6(4) n
C1 O1 C13 C12 111.6(4) n
O13 C12 C13 O1 166.9(3) n
C11 C12 C13 O1 -73.0(4) n
C38 C12 C13 O1 51.7(5) n
O13 C12 C13 C14 49.1(5) n
C11 C12 C13 C14 169.2(4) n
C38 C12 C13 C14 -66.1(5) n
O1 C13 C14 C15 59.6(6) n
C12 C13 C14 C15 178.2(5) n
C21 O4 C17 O3 -74.2(4) n
C21 O4 C17 C18 48.9(5) n
C3 O3 C17 O4 -77.2(4) n
C3 O3 C17 C18 157.4(3) n
O4 C17 C18 C19 -46.8(5) n
O3 C17 C18 C19 78.5(4) n
C23 O5 C19 C20 -173.7(4) n
C23 O5 C19 C18 -57.1(5) n
C23 O5 C19 C22 68.1(5) n
C17 C18 C19 O5 -64.8(5) n
C17 C18 C19 C20 49.5(5) n
C17 C18 C19 C22 169.4(4) n
O5 C19 C20 O6 -54.6(4) n
C18 C19 C20 O6 -175.3(3) n
C22 C19 C20 O6 64.6(5) n
O5 C19 C20 C21 65.9(4) n
C18 C19 C20 C21 -54.8(5) n
C22 C19 C20 C21 -174.9(4) n
C17 O4 C21 C24 -177.3(4) n
C17 O4 C21 C20 -54.7(5) n
O6 C20 C21 O4 178.4(3) n
C19 C20 C21 O4 57.7(5) n
O6 C20 C21 C24 -64.1(5) n
C19 C20 C21 C24 175.2(4) n
C5 O7 C26 O8 -76.4(4) n
C5 O7 C26 C27 164.5(3) n
C30 O8 C26 O7 -177.0(3) n
C30 O8 C26 C27 -61.6(5) n
O7 C26 C27 O9 -72.4(5) n
O8 C26 C27 O9 172.0(4) n
O7 C26 C27 C28 171.1(4) n
O8 C26 C27 C28 55.5(5) n
O9 C27 C28 C29 -170.3(4) n
C26 C27 C28 C29 -53.5(5) n
O9 C27 C28 N1 63.9(5) n
C26 C27 C28 N1 -179.3(3) n
C31 N1 C28 C29 -45.3(5) n
C32 N1 C28 C29 81.5(5) n
C31 N1 C28 C27 79.4(5) n
C32 N1 C28 C27 -153.8(4) n
C27 C28 C29 C30 56.1(5) n
N1 C28 C29 C30 179.9(4) n
C26 O8 C30 C33 -177.5(4) n
C26 O8 C30 C29 62.3(5) n
C28 C29 C30 O8 -58.7(5) n
C28 C29 C30 C33 -176.0(4) n
